data_4334794
loop_
_publ_author_name
'S. M. Ibrahim Al-Rafia'
'Olena Shynkaruk'
'Sean M. McDonald'
'Sean K. Liew'
'Michael J. Ferguson'
'Robert McDonald'
'Rolfe H. Herber'
'Eric Rivard'

_publ_contact_author_address
;
Department of Chemistry
University of Alberta
Edmonton
AB T6G 2G2
CANADA
;
_publ_contact_author_email ERIVARD@UALBERTA.CA
_publ_contact_author_name 'E. Rivard'
_publ_section_title
;
 Synthesis and M\"ossbauer Spectroscopy of Formal Tin(II) Dichloride and
 Dihydride Species Supported by Lewis Acids and Bases
;
_journal_name_full 'Inorganic Chemistry'
_journal_page_first 5581
_journal_page_last 5589
_journal_paper_doi 10.1021/ic4005455
_journal_volume 52
_journal_year 2013
_chemical_formula_moiety 'C23 H33 Cl2 O5 P Sn W'
_chemical_formula_sum 'C23 H33 Cl2 O5 P Sn W'
_chemical_formula_weight 793.90
_chemical_name_common 7
_chemical_name_systematic
; 
 ? 
;
_space_group_IT_number 14
_symmetry_cell_setting monoclinic
_symmetry_space_group_name_Hall '-P 2yn'
_symmetry_space_group_name_H-M 'P 1 21/n 1'
_atom_sites_solution_hydrogens geom
_atom_sites_solution_primary direct
_atom_sites_solution_secondary difmap
_audit_creation_method SHELXL-97
_cell_angle_alpha 90.00
_cell_angle_beta 113.6615(6)
_cell_angle_gamma 90.00
_cell_formula_units_Z 4
_cell_length_a 12.4381(8)
_cell_length_b 17.4207(11)
_cell_length_c 14.3204(9)
_cell_measurement_reflns_used 9865
_cell_measurement_temperature 173(2)
_cell_measurement_theta_max 27.61
_cell_measurement_theta_min 2.18
_cell_volume 2842.1(3)
_computing_cell_refinement 'Bruker SAINT'
_computing_data_collection 'Bruker APEX2'
_computing_data_reduction 'Bruker SAINT'
_computing_molecular_graphics 'Bruker SHELXTL'
_computing_publication_material 'Bruker SHELXTL'
_computing_structure_refinement 'SHELXL-97 (Sheldrick, 2008)'
_computing_structure_solution 'SIR-97 (Altomare et al, 1999)'
_diffrn_ambient_temperature 173(2)
_diffrn_measured_fraction_theta_full 0.995
_diffrn_measured_fraction_theta_max 0.995
_diffrn_measurement_device_type 'Bruker APEX-II CCD'
_diffrn_measurement_method '\w scans'
_diffrn_radiation_monochromator graphite
_diffrn_radiation_source 'fine-focus sealed tube'
_diffrn_radiation_type MoK\a
_diffrn_radiation_wavelength 0.71073
_diffrn_reflns_av_R_equivalents 0.0182
_diffrn_reflns_av_sigmaI/netI 0.0142
_diffrn_reflns_limit_h_max 16
_diffrn_reflns_limit_h_min -16
_diffrn_reflns_limit_k_max 22
_diffrn_reflns_limit_k_min -22
_diffrn_reflns_limit_l_max 18
_diffrn_reflns_limit_l_min -18
_diffrn_reflns_number 25198
_diffrn_reflns_theta_full 27.66
_diffrn_reflns_theta_max 27.66
_diffrn_reflns_theta_min 1.84
_exptl_absorpt_coefficient_mu 5.197
_exptl_absorpt_correction_T_max 0.5839
_exptl_absorpt_correction_T_min 0.3710
_exptl_absorpt_correction_type numerical
_exptl_absorpt_process_details 'SADABS (Sheldrick, 2008)'
_exptl_crystal_colour yellow
_exptl_crystal_density_diffrn 1.855
_exptl_crystal_description fragment
_exptl_crystal_F_000 1536
_exptl_crystal_size_max 0.24
_exptl_crystal_size_mid 0.24
_exptl_crystal_size_min 0.12
_refine_diff_density_max 2.072
_refine_diff_density_min -0.833
_refine_diff_density_rms 0.074
_refine_ls_extinction_method none
_refine_ls_goodness_of_fit_ref 1.054
_refine_ls_hydrogen_treatment constr
_refine_ls_matrix_type full
_refine_ls_number_parameters 298
_refine_ls_number_reflns 6598
_refine_ls_number_restraints 0
_refine_ls_restrained_S_all 1.054
_refine_ls_R_factor_all 0.0233
_refine_ls_R_factor_gt 0.0196
_refine_ls_shift/su_max 0.003
_refine_ls_shift/su_mean 0.000
_refine_ls_structure_factor_coef Fsqd
_refine_ls_weighting_details 'calc w=1/[\s^2^(Fo^2^)+(0.0218P)^2^+3.0097P] where P=(Fo^2^+2Fc^2^)/3'
_refine_ls_weighting_scheme calc
_refine_ls_wR_factor_gt 0.0473
_refine_ls_wR_factor_ref 0.0490
_reflns_number_gt 5972
_reflns_number_total 6598
_reflns_threshold_expression I>2\s(I)
_cod_data_source_file ic4005455_si_002_1.cif
_cod_data_source_block riv1155
_cod_database_code 4334794

loop_
_symmetry_equiv_pos_as_xyz
'x, y, z'
'-x+1/2, y+1/2, -z+1/2'
'-x, -y, -z'
'x-1/2, -y-1/2, z-1/2'

loop_
_atom_site_label
_atom_site_type_symbol
_atom_site_fract_x
_atom_site_fract_y
_atom_site_fract_z
_atom_site_U_iso_or_equiv
_atom_site_adp_type
_atom_site_occupancy
_atom_site_symmetry_multiplicity
_atom_site_calc_flag
_atom_site_refinement_flags
W W -0.167505(9) 0.356798(6) 0.300637(8) 0.02894(4) Uani 1 1 d .
Sn Sn 0.007846(14) 0.359736(9) 0.230471(13) 0.02414(4) Uani 1 1 d .
Cl1 Cl 0.13669(6) 0.25249(4) 0.26106(6) 0.04141(17) Uani 1 1 d .
Cl2 Cl -0.05611(8) 0.37057(6) 0.05008(6) 0.0523(2) Uani 1 1 d .
P P 0.17580(5) 0.46283(3) 0.27401(5) 0.02158(12) Uani 1 1 d .
O1 O -0.2490(3) 0.52162(15) 0.2020(2) 0.0678(8) Uani 1 1 d .
O2 O -0.0008(2) 0.41806(15) 0.51932(17) 0.0505(6) Uani 1 1 d .
O3 O -0.3455(3) 0.2820(2) 0.0932(2) 0.0899(11) Uani 1 1 d .
O4 O -0.0936(3) 0.18612(15) 0.3802(2) 0.0715(8) Uani 1 1 d .
O5 O -0.3619(2) 0.36142(14) 0.3878(2) 0.0550(7) Uani 1 1 d .
C1 C -0.2176(3) 0.46294(19) 0.2389(2) 0.0431(7) Uani 1 1 d .
C2 C -0.0586(2) 0.39762(17) 0.4385(2) 0.0352(6) Uani 1 1 d .
C3 C -0.2804(3) 0.3097(2) 0.1659(3) 0.0527(9) Uani 1 1 d .
C4 C -0.1191(3) 0.24750(18) 0.3525(3) 0.0433(7) Uani 1 1 d .
C5 C -0.2920(3) 0.35804(17) 0.3541(2) 0.0388(7) Uani 1 1 d .
C11 C 0.2889(2) 0.44512(13) 0.40264(18) 0.0232(5) Uani 1 1 d .
H11 H 0.3370 0.4929 0.4250 0.028 Uiso 1 1 calc R
C12 C 0.2262(2) 0.43279(16) 0.47496(19) 0.0301(5) Uani 1 1 d .
H12A H 0.1754 0.4776 0.4706 0.036 Uiso 1 1 calc R
H12B H 0.1755 0.3868 0.4531 0.036 Uiso 1 1 calc R
C13 C 0.3136(3) 0.42237(18) 0.5851(2) 0.0388(6) Uani 1 1 d .
H13A H 0.3583 0.4705 0.6097 0.047 Uiso 1 1 calc R
H13B H 0.2705 0.4113 0.6286 0.047 Uiso 1 1 calc R
C14 C 0.3981(3) 0.35723(17) 0.5941(2) 0.0393(7) Uani 1 1 d .
H14A H 0.3543 0.3082 0.5771 0.047 Uiso 1 1 calc R
H14B H 0.4568 0.3539 0.6654 0.047 Uiso 1 1 calc R
C15 C 0.4607(2) 0.36909(17) 0.5235(2) 0.0363(6) Uani 1 1 d .
H15A H 0.5120 0.3244 0.5287 0.044 Uiso 1 1 calc R
H15B H 0.5110 0.4153 0.5452 0.044 Uiso 1 1 calc R
C16 C 0.3733(2) 0.37874(15) 0.4125(2) 0.0295(5) Uani 1 1 d .
H16A H 0.4167 0.3889 0.3690 0.035 Uiso 1 1 calc R
H16B H 0.3281 0.3307 0.3885 0.035 Uiso 1 1 calc R
C21 C 0.1053(2) 0.55424(14) 0.28439(19) 0.0257(5) Uani 1 1 d .
H21 H 0.0563 0.5424 0.3234 0.031 Uiso 1 1 calc R
C22 C 0.0210(3) 0.58315(18) 0.1801(2) 0.0434(7) Uani 1 1 d .
H22A H -0.0376 0.5428 0.1457 0.052 Uiso 1 1 calc R
H22B H 0.0653 0.5940 0.1375 0.052 Uiso 1 1 calc R
C23 C -0.0428(3) 0.65658(19) 0.1901(3) 0.0544(9) Uani 1 1 d .
H23A H -0.0938 0.6755 0.1213 0.065 Uiso 1 1 calc R
H23B H -0.0933 0.6445 0.2268 0.065 Uiso 1 1 calc R
C24 C 0.0444(3) 0.71870(17) 0.2473(3) 0.0469(8) Uani 1 1 d .
H24A H 0.0899 0.7343 0.2074 0.056 Uiso 1 1 calc R
H24B H 0.0015 0.7643 0.2555 0.056 Uiso 1 1 calc R
C25 C 0.1271(3) 0.69070(16) 0.3505(2) 0.0431(7) Uani 1 1 d .
H25A H 0.0824 0.6808 0.3929 0.052 Uiso 1 1 calc R
H25B H 0.1856 0.7313 0.3844 0.052 Uiso 1 1 calc R
C26 C 0.1910(3) 0.61762(16) 0.3438(2) 0.0395(7) Uani 1 1 d .
H26A H 0.2393 0.5991 0.4136 0.047 Uiso 1 1 calc R
H26B H 0.2445 0.6293 0.3099 0.047 Uiso 1 1 calc R
C31 C 0.2395(2) 0.47227(14) 0.17838(19) 0.0273(5) Uani 1 1 d .
H31 H 0.1786 0.4979 0.1177 0.033 Uiso 1 1 calc R
C32 C 0.3489(3) 0.52370(19) 0.2133(3) 0.0460(8) Uani 1 1 d .
H32A H 0.3295 0.5749 0.2322 0.055 Uiso 1 1 calc R
H32B H 0.4114 0.5010 0.2744 0.055 Uiso 1 1 calc R
C33 C 0.3941(3) 0.5326(2) 0.1285(3) 0.0551(9) Uani 1 1 d .
H33A H 0.3349 0.5603 0.0702 0.066 Uiso 1 1 calc R
H33B H 0.4670 0.5635 0.1543 0.066 Uiso 1 1 calc R
C34 C 0.4187(3) 0.4551(2) 0.0926(3) 0.0484(8) Uani 1 1 d .
H34A H 0.4437 0.4625 0.0357 0.058 Uiso 1 1 calc R
H34B H 0.4833 0.4293 0.1491 0.058 Uiso 1 1 calc R
C35 C 0.3097(3) 0.40516(19) 0.0574(2) 0.0427(7) Uani 1 1 d .
H35A H 0.3280 0.3544 0.0363 0.051 Uiso 1 1 calc R
H35B H 0.2474 0.4292 -0.0026 0.051 Uiso 1 1 calc R
C36 C 0.2648(3) 0.39412(16) 0.1416(2) 0.0343(6) Uani 1 1 d .
H36A H 0.3243 0.3662 0.1995 0.041 Uiso 1 1 calc R
H36B H 0.1921 0.3630 0.1153 0.041 Uiso 1 1 calc R

loop_
_atom_site_aniso_label
_atom_site_aniso_U_11
_atom_site_aniso_U_22
_atom_site_aniso_U_33
_atom_site_aniso_U_23
_atom_site_aniso_U_13
_atom_site_aniso_U_12
W 0.02579(6) 0.03197(6) 0.03515(6) -0.00236(4) 0.01859(5) -0.00222(4)
Sn 0.02295(8) 0.02697(9) 0.02549(9) -0.00091(6) 0.01283(7) -0.00209(6)
Cl1 0.0313(3) 0.0243(3) 0.0681(5) -0.0075(3) 0.0194(3) -0.0016(3)
Cl2 0.0534(5) 0.0755(6) 0.0259(3) 0.0012(3) 0.0136(3) -0.0139(4)
P 0.0213(3) 0.0216(3) 0.0234(3) 0.0005(2) 0.0106(2) -0.0006(2)
O1 0.085(2) 0.0550(16) 0.0800(19) 0.0250(14) 0.0501(16) 0.0273(14)
O2 0.0469(12) 0.0706(16) 0.0421(13) -0.0135(11) 0.0263(11) -0.0157(12)
O3 0.0553(17) 0.131(3) 0.071(2) -0.048(2) 0.0117(15) -0.0176(18)
O4 0.097(2) 0.0396(14) 0.100(2) 0.0154(14) 0.0622(19) 0.0075(14)
O5 0.0365(12) 0.0781(18) 0.0643(16) -0.0248(13) 0.0346(12) -0.0173(11)
C1 0.0424(16) 0.0497(19) 0.0473(18) 0.0032(14) 0.0286(14) 0.0064(14)
C2 0.0332(14) 0.0395(15) 0.0436(17) -0.0022(12) 0.0266(13) -0.0036(12)
C3 0.0391(17) 0.066(2) 0.057(2) -0.0151(18) 0.0242(16) -0.0036(16)
C4 0.0476(17) 0.0389(17) 0.0559(19) 0.0012(14) 0.0339(16) -0.0025(14)
C5 0.0310(14) 0.0460(17) 0.0438(17) -0.0100(13) 0.0196(13) -0.0083(12)
C11 0.0208(11) 0.0235(11) 0.0243(11) -0.0006(9) 0.0081(9) -0.0006(9)
C12 0.0301(13) 0.0338(14) 0.0295(13) 0.0040(11) 0.0151(11) 0.0083(11)
C13 0.0463(16) 0.0423(16) 0.0280(14) 0.0038(12) 0.0152(12) 0.0107(13)
C14 0.0386(16) 0.0408(16) 0.0359(15) 0.0104(12) 0.0124(13) 0.0087(12)
C15 0.0247(13) 0.0422(16) 0.0385(15) 0.0098(12) 0.0090(12) 0.0057(11)
C16 0.0242(12) 0.0326(13) 0.0328(13) 0.0017(11) 0.0126(10) 0.0065(10)
C21 0.0267(12) 0.0230(12) 0.0287(13) 0.0013(9) 0.0124(10) 0.0014(9)
C22 0.0448(17) 0.0359(16) 0.0354(16) 0.0024(12) 0.0012(13) 0.0113(13)
C23 0.0419(18) 0.0387(17) 0.064(2) 0.0029(15) 0.0019(16) 0.0148(14)
C24 0.0504(18) 0.0283(15) 0.058(2) 0.0094(13) 0.0178(16) 0.0066(13)
C25 0.0535(18) 0.0235(14) 0.0496(18) -0.0011(12) 0.0181(15) 0.0035(12)
C26 0.0388(15) 0.0233(13) 0.0463(17) -0.0046(12) 0.0064(13) 0.0004(12)
C31 0.0307(13) 0.0271(12) 0.0272(12) 0.0024(10) 0.0149(10) 0.0003(10)
C32 0.0549(19) 0.0449(18) 0.0542(19) -0.0159(14) 0.0386(16) -0.0252(15)
C33 0.070(2) 0.051(2) 0.068(2) -0.0054(17) 0.051(2) -0.0226(17)
C34 0.0501(18) 0.056(2) 0.057(2) -0.0025(16) 0.0401(17) -0.0092(15)
C35 0.0521(18) 0.0464(17) 0.0443(17) -0.0080(13) 0.0348(15) -0.0063(14)
C36 0.0397(15) 0.0324(14) 0.0412(15) -0.0054(12) 0.0272(13) -0.0061(12)

loop_
_atom_type_symbol
_atom_type_description
_atom_type_scat_dispersion_real
_atom_type_scat_dispersion_imag
_atom_type_scat_source
C C 0.0033 0.0016 'International Tables Vol C Tables 4.2.6.8 and 6.1.1.4'
H H 0.0000 0.0000 'International Tables Vol C Tables 4.2.6.8 and 6.1.1.4'
O O 0.0106 0.0060 'International Tables Vol C Tables 4.2.6.8 and 6.1.1.4'
P P 0.1023 0.0942 'International Tables Vol C Tables 4.2.6.8 and 6.1.1.4'
Cl Cl 0.1484 0.1585 'International Tables Vol C Tables 4.2.6.8 and 6.1.1.4'
Sn Sn -0.6537 1.4246 'International Tables Vol C Tables 4.2.6.8 and 6.1.1.4'
W W -0.8490 6.8722 'International Tables Vol C Tables 4.2.6.8 and 6.1.1.4'

loop_
_geom_angle_atom_site_label_1
_geom_angle_atom_site_label_2
_geom_angle_atom_site_label_3
_geom_angle
C5 W C2 86.58(11)
C5 W C1 90.39(12)
C2 W C1 94.18(13)
C5 W C4 91.81(12)
C2 W C4 89.35(13)
C1 W C4 175.95(13)
C5 W C3 91.25(12)
C2 W C3 176.27(13)
C1 W C3 88.86(15)
C4 W C3 87.70(15)
C5 W Sn 177.98(8)
C2 W Sn 91.80(7)
C1 W Sn 88.52(8)
C4 W Sn 89.38(8)
C3 W Sn 90.43(9)
Cl1 Sn Cl2 99.69(3)
Cl1 Sn P 94.59(2)
Cl2 Sn P 95.19(2)
Cl1 Sn W 119.50(2)
Cl2 Sn W 115.43(2)
P Sn W 126.707(15)
C11 P C31 112.01(11)
C11 P C21 105.07(11)
C31 P C21 109.95(11)
C11 P Sn 109.73(8)
C31 P Sn 114.92(8)
C21 P Sn 104.43(8)
O1 C1 W 177.8(3)
O2 C2 W 175.7(2)
O3 C3 W 177.1(4)
O4 C4 W 179.0(4)
O5 C5 W 177.0(3)
C16 C11 C12 110.3(2)
C16 C11 P 116.07(17)
C12 C11 P 107.86(16)
C13 C12 C11 111.7(2)
C14 C13 C12 111.0(2)
C13 C14 C15 111.4(2)
C14 C15 C16 111.5(2)
C11 C16 C15 110.7(2)
C22 C21 C26 110.9(2)
C22 C21 P 111.51(18)
C26 C21 P 114.66(18)
C21 C22 C23 111.1(3)
C24 C23 C22 111.0(3)
C25 C24 C23 111.0(3)
C24 C25 C26 112.2(3)
C25 C26 C21 111.8(2)
C32 C31 C36 110.6(2)
C32 C31 P 113.52(18)
C36 C31 P 112.54(17)
C33 C32 C31 111.0(3)
C34 C33 C32 111.4(3)
C35 C34 C33 110.4(3)
C34 C35 C36 111.8(2)
C35 C36 C31 110.4(2)

loop_
_geom_bond_atom_site_label_1
_geom_bond_atom_site_label_2
_geom_bond_distance
W C5 1.983(3)
W C2 2.023(3)
W C1 2.036(3)
W C4 2.045(3)
W C3 2.047(4)
W Sn 2.7438(2)
Sn Cl1 2.3848(7)
Sn Cl2 2.3858(8)
Sn P 2.6330(6)
P C11 1.840(2)
P C31 1.844(2)
P C21 1.852(2)
O1 C1 1.145(4)
O2 C2 1.147(3)
O3 C3 1.139(4)
O4 C4 1.141(4)
O5 C5 1.154(4)
C11 C16 1.530(3)
C11 C12 1.541(3)
C12 C13 1.525(4)
C13 C14 1.516(4)
C14 C15 1.518(4)
C15 C16 1.533(4)
C21 C22 1.525(4)
C21 C26 1.534(4)
C22 C23 1.542(4)
C23 C24 1.519(5)
C24 C25 1.503(4)
C25 C26 1.524(4)
C31 C32 1.536(4)
C31 C36 1.537(4)
C32 C33 1.536(4)
C33 C34 1.518(5)
C34 C35 1.517(4)
C35 C36 1.531(4)

loop_
_geom_torsion_atom_site_label_1
_geom_torsion_atom_site_label_2
_geom_torsion_atom_site_label_3
_geom_torsion_atom_site_label_4
_geom_torsion
C5 W Sn Cl1 123(3)
C2 W Sn Cl1 86.25(9)
C1 W Sn Cl1 -179.61(10)
C4 W Sn Cl1 -3.07(10)
C3 W Sn Cl1 -90.77(11)
C5 W Sn Cl2 -118(3)
C2 W Sn Cl2 -154.85(9)
C1 W Sn Cl2 -60.72(10)
C4 W Sn Cl2 115.82(10)
C3 W Sn Cl2 28.13(12)
C5 W Sn P 0(3)
C2 W Sn P -36.20(9)
C1 W Sn P 57.93(10)
C4 W Sn P -125.53(10)
C3 W Sn P 146.78(11)
Cl1 Sn P C11 -55.64(8)
Cl2 Sn P C11 -155.83(8)
W Sn P C11 76.90(8)
Cl1 Sn P C31 71.64(9)
Cl2 Sn P C31 -28.55(10)
W Sn P C31 -155.82(9)
Cl1 Sn P C21 -167.82(8)
Cl2 Sn P C21 91.99(9)
W Sn P C21 -35.28(9)
C5 W C1 O1 -71(7)
C2 W C1 O1 -157(7)
C4 W C1 O1 52(8)
C3 W C1 O1 21(7)
Sn W C1 O1 111(7)
C5 W C2 O2 34(4)
C1 W C2 O2 124(4)
C4 W C2 O2 -58(4)
C3 W C2 O2 -21(5)
Sn W C2 O2 -148(4)
C5 W C3 O3 -31(7)
C2 W C3 O3 23(8)
C1 W C3 O3 -122(7)
C4 W C3 O3 60(7)
Sn W C3 O3 150(7)
C5 W C4 O4 77(17)
C2 W C4 O4 163(17)
C1 W C4 O4 -46(18)
C3 W C4 O4 -14(17)
Sn W C4 O4 -105(17)
C2 W C5 O5 30(6)
C1 W C5 O5 -64(6)
C4 W C5 O5 119(6)
C3 W C5 O5 -153(6)
Sn W C5 O5 -6(8)
C31 P C11 C16 -52.0(2)
C21 P C11 C16 -171.36(18)
Sn P C11 C16 76.88(18)
C31 P C11 C12 -176.26(16)
C21 P C11 C12 64.39(18)
Sn P C11 C12 -47.37(17)
C16 C11 C12 C13 55.7(3)
P C11 C12 C13 -176.59(19)
C11 C12 C13 C14 -55.5(3)
C12 C13 C14 C15 55.4(3)
C13 C14 C15 C16 -56.2(3)
C12 C11 C16 C15 -55.6(3)
P C11 C16 C15 -178.61(18)
C14 C15 C16 C11 56.4(3)
C11 P C21 C22 171.7(2)
C31 P C21 C22 51.0(2)
Sn P C21 C22 -72.8(2)
C11 P C21 C26 44.6(2)
C31 P C21 C26 -76.1(2)
Sn P C21 C26 160.05(18)
C26 C21 C22 C23 -54.3(4)
P C21 C22 C23 176.6(2)
C21 C22 C23 C24 56.3(4)
C22 C23 C24 C25 -56.5(4)
C23 C24 C25 C26 55.7(4)
C24 C25 C26 C21 -54.3(4)
C22 C21 C26 C25 53.3(3)
P C21 C26 C25 -179.3(2)
C11 P C31 C32 -45.2(2)
C21 P C31 C32 71.2(2)
Sn P C31 C32 -171.32(19)
C11 P C31 C36 81.4(2)
C21 P C31 C36 -162.20(19)
Sn P C31 C36 -44.7(2)
C36 C31 C32 C33 55.3(4)
P C31 C32 C33 -177.1(2)
C31 C32 C33 C34 -55.9(4)
C32 C33 C34 C35 56.3(4)
C33 C34 C35 C36 -57.3(4)
C34 C35 C36 C31 57.1(4)
C32 C31 C36 C35 -55.6(3)
P C31 C36 C35 176.3(2)
